data_7151652
loop_
_publ_author_name
'Chen, Guofei'
'Fu, Chunling'
'Ma, Shengming'

_publ_section_title
;
 A novel synthesis of oxazolidine-2,4-diones via an efficient fixation
 of CO2 with 3-aryl-2-alkynamides.
;
_journal_issue 1
_journal_name_full 'Organic &amp; biomolecular chemistry'
_journal_page_first 105
_journal_page_last 110
_journal_paper_doi 10.1039/C0OB00550A
_journal_volume 9
_journal_year 2011
_chemical_formula_sum 'C104 H86 N4 Nd2 O20 Zn2'
_chemical_formula_weight 2130.98
_chemical_name_systematic
;
?
;
_space_group_IT_number 9
_symmetry_cell_setting monoclinic
_symmetry_space_group_name_Hall 'C -2yc'
_symmetry_space_group_name_H-M 'C 1 c 1'
_atom_sites_solution_hydrogens geom
_atom_sites_solution_primary direct
_atom_sites_solution_secondary difmap
_audit_creation_method SHELXL-97
_cell_angle_alpha 90.00
_cell_angle_beta 91.441(2)
_cell_angle_gamma 90.00
_cell_formula_units_Z 4
_cell_length_a 23.576(3)
_cell_length_b 16.388(2)
_cell_length_c 24.599(3)
_cell_measurement_temperature 293(2)
_cell_volume 9501(2)
_computing_cell_refinement 'SAINT (Bruker, 2005)'
_computing_data_collection 'APEX2 (Bruker, 2005)'
_computing_data_reduction SAINT
_computing_molecular_graphics 'SHELXTL (Sheldrick, 1997a)'
_computing_publication_material SHELXTL
_computing_structure_refinement 'SHELXL-97 (Sheldrick, 1997)'
_computing_structure_solution 'SHELXS-97 (Sheldrick, 1990)'
_diffrn_ambient_temperature 293(2)
_diffrn_measured_fraction_theta_full 0.997
_diffrn_measured_fraction_theta_max 0.997
_diffrn_measurement_device_type 'Smart Apex II CCD'
_diffrn_measurement_method CCD
_diffrn_radiation_monochromator graphite
_diffrn_radiation_source 'fine-focus sealed tube'
_diffrn_radiation_type MoK\a
_diffrn_radiation_wavelength 0.71073
_diffrn_reflns_av_R_equivalents 0.0553
_diffrn_reflns_av_sigmaI/netI 0.0965
_diffrn_reflns_limit_h_max 30
_diffrn_reflns_limit_h_min -24
_diffrn_reflns_limit_k_max 20
_diffrn_reflns_limit_k_min -17
_diffrn_reflns_limit_l_max 30
_diffrn_reflns_limit_l_min -31
_diffrn_reflns_number 27342
_diffrn_reflns_theta_full 26.92
_diffrn_reflns_theta_max 26.92
_diffrn_reflns_theta_min 1.71
_exptl_absorpt_coefficient_mu 1.646
_exptl_absorpt_correction_T_max 0.8527
_exptl_absorpt_correction_T_min 0.8527
_exptl_absorpt_correction_type multi-scan
_exptl_absorpt_process_details sadabs
_exptl_crystal_colour purple
_exptl_crystal_density_diffrn 1.490
_exptl_crystal_density_method 'not measured'
_exptl_crystal_description block
_exptl_crystal_F_000 4312
_exptl_crystal_size_max 0.10
_exptl_crystal_size_mid 0.10
_exptl_crystal_size_min 0.10
_refine_diff_density_max 1.454
_refine_diff_density_min -0.539
_refine_diff_density_rms 0.118
_refine_ls_abs_structure_details 'Flack H D (1983), Acta Cryst. A39, 876-881'
_refine_ls_abs_structure_Flack 0.190(17)
_refine_ls_extinction_method none
_refine_ls_goodness_of_fit_ref 0.997
_refine_ls_hydrogen_treatment constr
_refine_ls_matrix_type full
_refine_ls_number_parameters 1189
_refine_ls_number_reflns 16046
_refine_ls_number_restraints 2
_refine_ls_restrained_S_all 0.997
_refine_ls_R_factor_all 0.0894
_refine_ls_R_factor_gt 0.0578
_refine_ls_shift/su_max 0.013
_refine_ls_shift/su_mean 0.000
_refine_ls_structure_factor_coef Fsqd
_refine_ls_weighting_details 'calc w=1/[\s^2^(Fo^2^)+(0.0703P)^2^+0.0000P] where P=(Fo^2^+2Fc^2^)/3'
_refine_ls_weighting_scheme calc
_refine_ls_wR_factor_gt 0.1281
_refine_ls_wR_factor_ref 0.1470
_reflns_number_gt 11460
_reflns_number_total 16046
_reflns_threshold_expression >2sigma(I)
_cod_data_source_file C0OB00550A.TXT
_cod_data_source_block w05240
_cod_depositor_comments
;
The following automatic conversions were performed:
'_symmetry_cell_setting' value 'Monoclinic' changed to 'monoclinic'
according to '/home/saulius/struct/CIF-dictionaries/cif_core.dic'
dictionary named 'cif_core.dic' version 2.4.1 from 2010-06-29.

Automatic conversion script
Id: cif_fix_enum 1555 2011-01-17 13:19:09Z saulius 

2018-01-14
Z value and formula fixed to values more according to usual
chemical conventions.                 miguel
;
_cod_original_formula_sum 'C52 H43 N2 Nd O10 Zn'
_cod_original_formula_weight 1065.49
_cod_original_formula_units_Z 8
_cod_original_sg_symbol_H-M Cc
_cod_database_code 7151652

loop_
_symmetry_equiv_pos_as_xyz
'x, y, z'
'x, -y, z+1/2'
'x+1/2, y+1/2, z'
'x+1/2, -y+1/2, z+1/2'

loop_
_atom_site_label
_atom_site_type_symbol
_atom_site_fract_x
_atom_site_fract_y
_atom_site_fract_z
_atom_site_U_iso_or_equiv
_atom_site_adp_type
_atom_site_occupancy
_atom_site_symmetry_multiplicity
_atom_site_calc_flag
_atom_site_refinement_flags
_atom_site_disorder_assembly
_atom_site_disorder_group
Nd1 Nd 0.98547(2) 0.64074(3) 0.10263(2) 0.03450(15) Uani 1 1 d . . .
Nd2 Nd 1.03271(2) 0.89310(3) 0.05844(2) 0.03471(15) Uani 1 1 d . . .
Zn1 Zn 1.09293(7) 1.13005(8) 0.06029(6) 0.0414(4) Uani 1 1 d . . .
Zn2 Zn 0.92581(6) 0.40771(8) 0.09021(6) 0.0405(4) Uani 1 1 d . . .
N1 N 1.1155(4) 1.2515(5) 0.0494(3) 0.040(2) Uani 1 1 d . . .
N2 N 1.1815(5) 1.1357(6) 0.0953(4) 0.040(3) Uani 1 1 d . . .
N3 N 0.9030(4) 0.2829(5) 0.1032(4) 0.039(2) Uani 1 1 d . . .
N4 N 0.8391(5) 0.4035(6) 0.0582(4) 0.046(3) Uani 1 1 d . . .
O1 O 0.9518(4) 0.4160(6) 0.0110(4) 0.059(3) Uani 1 1 d . . .
O2 O 0.9424(4) 0.5427(5) 0.0381(3) 0.054(2) Uani 1 1 d . . .
O3 O 1.0644(4) 0.6977(6) 0.1543(3) 0.061(3) Uani 1 1 d . . .
O4 O 1.0933(4) 0.8114(5) 0.1144(3) 0.059(2) Uani 1 1 d . . .
O5 O 1.1272(4) 1.0890(5) -0.0087(3) 0.058(2) Uani 1 1 d . . .
O6 O 1.0974(4) 0.9624(5) 0.0026(3) 0.052(2) Uani 1 1 d . . .
O7 O 1.0644(4) 1.1219(5) 0.1358(3) 0.052(2) Uani 1 1 d . . .
O8 O 1.0696(4) 0.9885(5) 0.1284(3) 0.062(3) Uani 1 1 d . . .
O9 O 0.9685(4) 0.8570(5) 0.1237(3) 0.057(2) Uani 1 1 d . . .
O10 O 0.9444(4) 0.7406(5) 0.1636(3) 0.062(3) Uani 1 1 d . . .
O11 O 1.0717(4) 0.7946(5) -0.0043(3) 0.062(3) Uani 1 1 d . . .
O12 O 1.0493(4) 0.6776(5) 0.0349(3) 0.054(2) Uani 1 1 d . . .
O13 O 0.9285(4) 0.7241(5) 0.0453(4) 0.065(3) Uani 1 1 d . . .
O14 O 0.9518(4) 0.8414(6) 0.0072(3) 0.062(3) Uani 1 1 d . . .
O15 O 0.9822(4) 1.0163(5) 0.0386(4) 0.064(3) Uani 1 1 d . . .
O16 O 1.0160(4) 1.1418(5) 0.0252(4) 0.055(2) Uani 1 1 d . . .
O17 O 0.8937(4) 0.4446(5) 0.1610(3) 0.050(2) Uani 1 1 d . . .
O18 O 0.9231(4) 0.5698(5) 0.1587(4) 0.059(3) Uani 1 1 d . . .
O19 O 1.0053(4) 0.3950(5) 0.1232(4) 0.052(2) Uani 1 1 d . . .
O20 O 1.0394(4) 0.5207(5) 0.1195(4) 0.061(2) Uani 1 1 d . . .
C1 C 1.2572(7) 0.7409(8) 0.2381(5) 0.066(4) Uani 1 1 d . . .
C2 C 1.2428(6) 0.8106(9) 0.2106(6) 0.069(4) Uani 1 1 d . . .
H2A H 1.2679 0.8543 0.2106 0.083 Uiso 1 1 calc R . .
C3 C 1.1923(7) 0.8170(7) 0.1833(6) 0.064(4) Uani 1 1 d . . .
H3A H 1.1829 0.8653 0.1653 0.077 Uiso 1 1 calc R . .
C4 C 1.1534(5) 0.7500(7) 0.1819(4) 0.042(3) Uani 1 1 d . . .
C5 C 1.1710(6) 0.6808(8) 0.2107(5) 0.055(3) Uani 1 1 d . . .
H5A H 1.1475 0.6353 0.2108 0.066 Uiso 1 1 calc R . .
C6 C 1.2210(6) 0.6779(9) 0.2384(5) 0.066(4) Uani 1 1 d . . .
H6A H 1.2305 0.6312 0.2581 0.080 Uiso 1 1 calc R . .
C7 C 1.3132(7) 0.7328(10) 0.2655(7) 0.100(6) Uani 1 1 d . . .
H7A H 1.3163 0.6799 0.2822 0.150 Uiso 1 1 calc R . .
H7B H 1.3175 0.7742 0.2929 0.150 Uiso 1 1 calc R . .
H7C H 1.3425 0.7388 0.2393 0.150 Uiso 1 1 calc R . .
C8 C 1.0993(6) 0.7533(8) 0.1472(5) 0.050(3) Uani 1 1 d . . .
C9 C 1.1788(6) 0.9623(9) -0.1846(5) 0.059(4) Uani 1 1 d . . .
C10 C 1.1745(6) 1.0418(8) -0.1669(5) 0.058(3) Uani 1 1 d . . .
H10A H 1.1833 1.0844 -0.1902 0.069 Uiso 1 1 calc R . .
C11 C 1.1574(6) 1.0586(8) -0.1159(5) 0.060(4) Uani 1 1 d . . .
H11A H 1.1569 1.1126 -0.1042 0.072 Uiso 1 1 calc R . .
C12 C 1.1410(5) 0.9986(7) -0.0810(5) 0.044(3) Uani 1 1 d . . .
C13 C 1.1445(5) 0.9180(8) -0.0971(5) 0.053(3) Uani 1 1 d . . .
H13A H 1.1344 0.8760 -0.0738 0.063 Uiso 1 1 calc R . .
C14 C 1.1636(6) 0.9015(9) -0.1493(6) 0.064(4) Uani 1 1 d . . .
H14A H 1.1660 0.8475 -0.1606 0.077 Uiso 1 1 calc R . .
C15 C 1.1980(6) 0.9408(9) -0.2420(5) 0.074(4) Uani 1 1 d . . .
H15A H 1.2066 0.9900 -0.2613 0.112 Uiso 1 1 calc R . .
H15B H 1.1682 0.9119 -0.2611 0.112 Uiso 1 1 calc R . .
H15C H 1.2313 0.9070 -0.2396 0.112 Uiso 1 1 calc R . .
C16 C 1.1201(5) 1.0167(8) -0.0251(4) 0.041(3) Uani 1 1 d . . .
C17 C 1.0403(7) 0.9757(9) 0.2402(5) 0.069(4) Uani 1 1 d . . .
H17A H 1.0485 0.9284 0.2211 0.083 Uiso 1 1 calc R . .
C18 C 1.0443(5) 1.0485(8) 0.2121(5) 0.050(3) Uani 1 1 d . . .
C19 C 1.0601(5) 1.0510(8) 0.1560(5) 0.043(3) Uani 1 1 d . . .
C20 C 1.0253(8) 0.9657(12) 0.2946(7) 0.094(6) Uani 1 1 d . . .
H20A H 1.0254 0.9151 0.3118 0.112 Uiso 1 1 calc R . .
C21 C 1.0298(7) 1.1171(9) 0.2385(5) 0.071(4) Uani 1 1 d . . .
H21A H 1.0305 1.1671 0.2206 0.085 Uiso 1 1 calc R . .
C22 C 1.0133(7) 1.1127(11) 0.2943(6) 0.090(5) Uani 1 1 d . . .
H22A H 1.0048 1.1608 0.3124 0.108 Uiso 1 1 calc R . .
C23 C 1.0097(7) 1.0398(13) 0.3218(6) 0.090(6) Uani 1 1 d . . .
C24 C 0.9894(7) 1.0549(19) 0.3832(6) 0.206(16) Uani 1 1 d . . .
H24A H 0.9823 1.1120 0.3885 0.309 Uiso 1 1 calc R . .
H24B H 1.0186 1.0370 0.4084 0.309 Uiso 1 1 calc R . .
H24C H 0.9553 1.0246 0.3892 0.309 Uiso 1 1 calc R . .
C25 C 0.9171(5) 0.8626(6) 0.2072(5) 0.037(3) Uani 1 1 d . . .
C26 C 0.9025(6) 0.9424(8) 0.1966(5) 0.058(4) Uani 1 1 d . . .
H26A H 0.9100 0.9665 0.1633 0.069 Uiso 1 1 calc R . .
C27 C 0.8759(7) 0.9860(8) 0.2379(6) 0.068(4) Uani 1 1 d . . .
H27A H 0.8634 1.0390 0.2312 0.081 Uiso 1 1 calc R . .
C28 C 0.8678(6) 0.9509(8) 0.2895(5) 0.060(4) Uani 1 1 d . . .
C29 C 0.8867(6) 0.8724(8) 0.2990(5) 0.051(3) Uani 1 1 d . . .
H29A H 0.8843 0.8503 0.3337 0.062 Uiso 1 1 calc R . .
C30 C 0.9086(5) 0.8270(7) 0.2586(5) 0.046(3) Uani 1 1 d . . .
H30A H 0.9181 0.7726 0.2646 0.055 Uiso 1 1 calc R . .
C31 C 0.9461(5) 0.8170(7) 0.1609(5) 0.045(3) Uani 1 1 d . . .
C32 C 0.8384(7) 1.0037(9) 0.3315(6) 0.090(5) Uani 1 1 d . . .
H32A H 0.8294 1.0559 0.3158 0.135 Uiso 1 1 calc R . .
H32B H 0.8633 1.0111 0.3626 0.135 Uiso 1 1 calc R . .
H32C H 0.8042 0.9774 0.3424 0.135 Uiso 1 1 calc R . .
C33 C 0.7583(6) 0.7806(7) -0.0752(5) 0.053(3) Uani 1 1 d . . .
C34 C 0.7940(6) 0.8465(8) -0.0755(5) 0.060(3) Uani 1 1 d . . .
H34A H 0.7819 0.8936 -0.0934 0.072 Uiso 1 1 calc R . .
C35 C 0.8478(6) 0.8464(8) -0.0500(5) 0.055(3) Uani 1 1 d . . .
H35A H 0.8717 0.8912 -0.0535 0.066 Uiso 1 1 calc R . .
C36 C 0.8655(5) 0.7801(7) -0.0196(5) 0.043(3) Uani 1 1 d . . .
C37 C 0.8308(6) 0.7127(8) -0.0176(5) 0.058(4) Uani 1 1 d . . .
H37A H 0.8420 0.6667 0.0021 0.069 Uiso 1 1 calc R . .
C38 C 0.7789(6) 0.7144(7) -0.0453(5) 0.061(4) Uani 1 1 d . . .
H38A H 0.7563 0.6680 -0.0439 0.073 Uiso 1 1 calc R . .
C39 C 0.9185(6) 0.7824(7) 0.0131(5) 0.048(3) Uani 1 1 d . . .
C40 C 0.7031(7) 0.7811(9) -0.1054(7) 0.094(6) Uani 1 1 d . . .
H40A H 0.6980 0.8327 -0.1233 0.141 Uiso 1 1 calc R . .
H40B H 0.6730 0.7726 -0.0805 0.141 Uiso 1 1 calc R . .
H40C H 0.7026 0.7383 -0.1320 0.141 Uiso 1 1 calc R . .
C41 C 1.1270(7) 0.5422(8) -0.0823(5) 0.070(4) Uani 1 1 d . . .
H41A H 1.1353 0.4875 -0.0759 0.083 Uiso 1 1 calc R . .
C42 C 1.1064(7) 0.5876(9) -0.0404(5) 0.061(4) Uani 1 1 d . . .
H42A H 1.1007 0.5627 -0.0071 0.073 Uiso 1 1 calc R . .
C43 C 1.0939(5) 0.6702(7) -0.0466(4) 0.043(3) Uani 1 1 d . . .
C44 C 1.1038(5) 0.7023(7) -0.0968(5) 0.050(3) Uani 1 1 d . . .
H44A H 1.0965 0.7574 -0.1027 0.060 Uiso 1 1 calc R . .
C45 C 1.1246(6) 0.6558(8) -0.1396(5) 0.061(4) Uani 1 1 d . . .
H45A H 1.1309 0.6803 -0.1730 0.073 Uiso 1 1 calc R . .
C46 C 1.1358(6) 0.5732(9) -0.1325(5) 0.055(3) Uani 1 1 d . . .
C47 C 1.1554(8) 0.5201(9) -0.1802(6) 0.090(5) Uani 1 1 d . . .
H47A H 1.1597 0.5537 -0.2118 0.135 Uiso 1 1 calc R . .
H47B H 1.1276 0.4786 -0.1879 0.135 Uiso 1 1 calc R . .
H47C H 1.1911 0.4950 -0.1707 0.135 Uiso 1 1 calc R . .
C48 C 1.0703(6) 0.7191(8) -0.0029(4) 0.048(3) Uani 1 1 d . . .
C49 C 0.9200(5) 1.1118(7) -0.0030(5) 0.038(3) Uani 1 1 d . . .
C50 C 0.9132(5) 1.1897(7) -0.0251(5) 0.052(3) Uani 1 1 d . . .
H50A H 0.9432 1.2266 -0.0242 0.062 Uiso 1 1 calc R . .
C51 C 0.8625(6) 1.2108(8) -0.0480(5) 0.057(3) Uani 1 1 d . . .
H51A H 0.8587 1.2631 -0.0622 0.069 Uiso 1 1 calc R . .
C52 C 0.8166(7) 1.1604(10) -0.0515(6) 0.070(4) Uani 1 1 d . . .
C53 C 0.8258(7) 1.0820(11) -0.0304(6) 0.073(4) Uani 1 1 d . . .
H53A H 0.7967 1.0439 -0.0327 0.087 Uiso 1 1 calc R . .
C54 C 0.8781(6) 1.0594(8) -0.0058(5) 0.053(3) Uani 1 1 d . . .
H54A H 0.8828 1.0072 0.0084 0.064 Uiso 1 1 calc R . .
C55 C 0.9765(6) 1.0881(8) 0.0217(4) 0.045(3) Uani 1 1 d . . .
C56 C 0.7602(7) 1.1850(12) -0.0753(7) 0.113(7) Uani 1 1 d . . .
H56A H 0.7621 1.2404 -0.0877 0.170 Uiso 1 1 calc R . .
H56B H 0.7319 1.1803 -0.0481 0.170 Uiso 1 1 calc R . .
H56C H 0.7506 1.1499 -0.1054 0.170 Uiso 1 1 calc R . .
C57 C 0.8340(6) 0.5493(9) 0.3420(5) 0.061(4) Uani 1 1 d . . .
C58 C 0.8349(6) 0.4747(8) 0.3185(5) 0.063(4) Uani 1 1 d . . .
H58A H 0.8213 0.4303 0.3379 0.075 Uiso 1 1 calc R . .
C59 C 0.8556(5) 0.4613(6) 0.2658(4) 0.042(3) Uani 1 1 d . . .
H59A H 0.8550 0.4092 0.2508 0.051 Uiso 1 1 calc R . .
C60 C 0.8764(5) 0.5250(7) 0.2374(4) 0.037(3) Uani 1 1 d . . .
C61 C 0.8753(6) 0.6025(8) 0.2607(5) 0.062(4) Uani 1 1 d . . .
H61A H 0.8884 0.6474 0.2415 0.075 Uiso 1 1 calc R . .
C62 C 0.8550(8) 0.6126(9) 0.3119(6) 0.084(6) Uani 1 1 d . . .
H62A H 0.8555 0.6646 0.3270 0.100 Uiso 1 1 calc R . .
C63 C 0.8139(7) 0.5576(10) 0.3978(5) 0.084(5) Uani 1 1 d . . .
H63A H 0.8017 0.5054 0.4107 0.126 Uiso 1 1 calc R . .
H63B H 0.7828 0.5953 0.3982 0.126 Uiso 1 1 calc R . .
H63C H 0.8442 0.5776 0.4210 0.126 Uiso 1 1 calc R . .
C64 C 0.8993(5) 0.5125(7) 0.1813(5) 0.040(3) Uani 1 1 d . . .
C65 C 1.1967(7) 0.3541(9) 0.2053(5) 0.058(4) Uani 1 1 d . . .
C66 C 1.1480(6) 0.3031(7) 0.1992(5) 0.055(3) Uani 1 1 d . . .
H66A H 1.1497 0.2492 0.2110 0.066 Uiso 1 1 calc R . .
C67 C 1.0987(5) 0.3328(7) 0.1760(4) 0.040(3) Uani 1 1 d . . .
H67A H 1.0673 0.2988 0.1722 0.048 Uiso 1 1 calc R . .
C68 C 1.1459(6) 0.4626(8) 0.1644(5) 0.059(4) Uani 1 1 d . . .
H68A H 1.1452 0.5162 0.1520 0.071 Uiso 1 1 calc R . .
C69 C 1.0952(5) 0.4127(7) 0.1584(5) 0.044(3) Uani 1 1 d . . .
C70 C 1.1939(6) 0.4325(9) 0.1875(5) 0.060(4) Uani 1 1 d . . .
H70A H 1.2256 0.4660 0.1913 0.072 Uiso 1 1 calc R . .
C71 C 1.2501(7) 0.3199(10) 0.2333(6) 0.086(5) Uani 1 1 d . . .
H71A H 1.2791 0.3611 0.2344 0.130 Uiso 1 1 calc R . .
H71B H 1.2632 0.2735 0.2134 0.130 Uiso 1 1 calc R . .
H71C H 1.2416 0.3037 0.2697 0.130 Uiso 1 1 calc R . .
C72 C 1.0424(6) 0.4460(7) 0.1316(5) 0.043(3) Uani 1 1 d . . .
C73 C 0.9624(5) 0.5186(8) -0.0550(4) 0.052(3) Uani 1 1 d . . .
C74 C 0.9511(5) 0.4919(8) 0.0015(5) 0.044(3) Uani 1 1 d . . .
C75 C 1.0820(6) 1.3089(8) 0.0273(5) 0.049(3) Uani 1 1 d . . .
H75A H 1.0443 1.2967 0.0191 0.059 Uiso 1 1 calc R . .
C76 C 1.1028(7) 1.3885(6) 0.0161(6) 0.056(4) Uani 1 1 d . . .
H76A H 1.0796 1.4277 -0.0004 0.067 Uiso 1 1 calc R . .
C77 C 1.1593(7) 1.4060(8) 0.0306(6) 0.060(4) Uani 1 1 d . . .
H77A H 1.1734 1.4583 0.0252 0.072 Uiso 1 1 calc R . .
C78 C 1.1947(6) 1.3461(7) 0.0531(5) 0.051(3) Uani 1 1 d . . .
C79 C 1.1713(5) 1.2707(7) 0.0624(4) 0.041(3) Uani 1 1 d . . .
C80 C 1.2501(6) 1.3624(9) 0.0674(6) 0.061(4) Uani 1 1 d . . .
H80A H 1.2652 1.4136 0.0600 0.073 Uiso 1 1 calc R . .
C81 C 1.2593(6) 1.2256(8) 0.1024(5) 0.052(3) Uani 1 1 d . . .
C82 C 1.2914(7) 1.1639(10) 0.1273(6) 0.069(4) Uani 1 1 d . . .
H82A H 1.3293 1.1719 0.1371 0.083 Uiso 1 1 calc R . .
C83 C 1.2649(7) 1.0908(10) 0.1368(6) 0.070(4) Uani 1 1 d . . .
H83A H 1.2843 1.0496 0.1555 0.085 Uiso 1 1 calc R . .
C84 C 1.2100(6) 1.0781(8) 0.1190(5) 0.054(4) Uani 1 1 d . . .
H84A H 1.1932 1.0274 0.1240 0.065 Uiso 1 1 calc R . .
C85 C 1.2834(7) 1.3052(10) 0.0922(5) 0.073(5) Uani 1 1 d . . .
H85A H 1.3208 1.3168 0.1025 0.088 Uiso 1 1 calc R . .
C86 C 1.2051(5) 1.2077(7) 0.0875(4) 0.041(3) Uani 1 1 d . . .
C87 C 0.8625(8) 0.1309(8) 0.1275(7) 0.068(5) Uani 1 1 d . . .
H87A H 0.8494 0.0796 0.1372 0.082 Uiso 1 1 calc R . .
C88 C 0.8056(6) 0.4607(8) 0.0361(5) 0.053(4) Uani 1 1 d . . .
H88A H 0.8210 0.5122 0.0306 0.064 Uiso 1 1 calc R . .
C89 C 0.7249(6) 0.3748(9) 0.0288(5) 0.054(3) Uani 1 1 d . . .
H89A H 0.6872 0.3663 0.0183 0.065 Uiso 1 1 calc R . .
C90 C 0.7554(5) 0.3129(8) 0.0521(5) 0.046(3) Uani 1 1 d . . .
C91 C 0.8116(7) 0.3282(8) 0.0662(5) 0.054(4) Uani 1 1 d . . .
C92 C 0.8485(5) 0.2653(6) 0.0906(4) 0.041(3) Uani 1 1 d . . .
C93 C 0.7489(6) 0.4482(10) 0.0208(5) 0.064(4) Uani 1 1 d . . .
H93A H 0.7278 0.4904 0.0051 0.077 Uiso 1 1 calc R . .
C94 C 0.8242(5) 0.1889(8) 0.1015(5) 0.050(3) Uani 1 1 d . . .
C95 C 0.9168(6) 0.1510(9) 0.1374(6) 0.056(4) Uani 1 1 d . . .
H95A H 0.9419 0.1129 0.1525 0.067 Uiso 1 1 calc R . .
C96 C 0.9346(6) 0.2260(7) 0.1255(5) 0.049(3) Uani 1 1 d . . .
H96A H 0.9723 0.2387 0.1337 0.059 Uiso 1 1 calc R . .
C97 C 0.7647(6) 0.1767(9) 0.0853(6) 0.065(4) Uani 1 1 d . . .
H97A H 0.7479 0.1261 0.0909 0.078 Uiso 1 1 calc R . .
C98 C 0.7348(6) 0.2353(8) 0.0633(6) 0.061(4) Uani 1 1 d . . .
H98A H 0.6969 0.2245 0.0544 0.073 Uiso 1 1 calc R . .
C99 C 0.9910(8) 0.6153(16) -0.2185(6) 0.183(13) Uani 1 1 d . . .
H99A H 0.9852 0.6732 -0.2167 0.274 Uiso 1 1 calc R . .
H99B H 0.9647 0.5919 -0.2445 0.274 Uiso 1 1 calc R . .
H99C H 1.0291 0.6043 -0.2293 0.274 Uiso 1 1 calc R . .
C100 C 0.9810(7) 0.5752(16) -0.1589(6) 0.115(8) Uani 1 1 d . . .
C101 C 0.9646(7) 0.6314(10) -0.1206(5) 0.080(5) Uani 1 1 d . . .
H10B H 0.9593 0.6862 -0.1293 0.096 Uiso 1 1 calc R . .
C103 C 0.9773(6) 0.4621(9) -0.0957(5) 0.072(4) Uani 1 1 d . . .
H10C H 0.9800 0.4072 -0.0864 0.087 Uiso 1 1 calc R . .
C102 C 0.9561(6) 0.6012(9) -0.0673(5) 0.070(4) Uani 1 1 d . . .
H10D H 0.9460 0.6373 -0.0401 0.084 Uiso 1 1 calc R . .
C104 C 0.9876(8) 0.4836(12) -0.1474(6) 0.091(6) Uani 1 1 d . . .

loop_
_atom_site_aniso_label
_atom_site_aniso_U_11
_atom_site_aniso_U_22
_atom_site_aniso_U_33
_atom_site_aniso_U_23
_atom_site_aniso_U_13
_atom_site_aniso_U_12
Nd1 0.0363(3) 0.0322(3) 0.0352(3) 0.0026(2) 0.0067(3) 0.0008(3)
Nd2 0.0357(3) 0.0328(3) 0.0359(3) 0.0035(2) 0.0071(3) 0.0011(3)
Zn1 0.0423(9) 0.0418(8) 0.0403(8) 0.0007(6) 0.0037(7) 0.0026(6)
Zn2 0.0396(9) 0.0409(8) 0.0410(8) -0.0017(6) 0.0023(7) 0.0029(6)
N1 0.039(6) 0.042(6) 0.039(5) -0.003(4) 0.001(5) 0.012(4)
N2 0.039(7) 0.043(6) 0.037(5) 0.007(4) 0.002(5) 0.015(5)
N3 0.037(6) 0.036(5) 0.045(5) -0.007(4) 0.004(5) -0.001(4)
N4 0.056(8) 0.048(7) 0.033(5) -0.007(4) 0.000(5) 0.005(5)
O1 0.068(7) 0.056(6) 0.054(5) -0.003(4) 0.015(5) -0.006(5)
O2 0.063(6) 0.056(5) 0.043(5) -0.015(4) -0.001(4) -0.007(4)
O3 0.049(6) 0.085(7) 0.048(5) 0.006(5) -0.003(5) -0.017(5)
O4 0.069(7) 0.052(6) 0.058(5) 0.004(4) -0.006(5) 0.011(5)
O5 0.078(7) 0.045(5) 0.051(5) 0.000(4) 0.023(5) -0.009(4)
O6 0.057(6) 0.050(5) 0.050(5) 0.011(4) 0.022(5) 0.000(4)
O7 0.057(6) 0.051(5) 0.049(5) 0.004(4) 0.011(4) -0.003(4)
O8 0.073(7) 0.064(6) 0.050(5) -0.009(4) -0.002(5) 0.005(5)
O9 0.062(6) 0.063(6) 0.049(5) -0.003(4) 0.031(5) -0.012(5)
O10 0.087(8) 0.031(5) 0.069(6) -0.005(4) 0.031(6) 0.001(5)
O11 0.085(8) 0.041(5) 0.063(6) -0.015(4) 0.024(5) 0.007(5)
O12 0.055(6) 0.060(5) 0.047(5) -0.003(4) 0.016(4) -0.004(4)
O13 0.068(7) 0.052(6) 0.073(6) 0.014(5) -0.019(5) 0.017(5)
O14 0.060(6) 0.065(6) 0.060(6) -0.010(5) -0.015(5) -0.014(5)
O15 0.073(7) 0.049(6) 0.072(6) 0.003(5) 0.004(5) 0.014(5)
O16 0.031(5) 0.061(6) 0.073(6) 0.004(4) -0.006(5) -0.003(4)
O17 0.061(6) 0.049(5) 0.042(5) -0.008(4) 0.009(4) -0.007(4)
O18 0.074(7) 0.041(5) 0.063(6) 0.002(4) 0.027(5) -0.014(4)
O19 0.038(6) 0.053(6) 0.066(6) 0.014(4) -0.004(5) 0.002(4)
O20 0.042(5) 0.046(5) 0.095(7) 0.008(5) -0.009(5) 0.010(4)
C1 0.091(12) 0.041(7) 0.062(8) 0.007(6) -0.039(8) -0.008(7)
C2 0.056(9) 0.066(9) 0.083(10) -0.012(7) -0.031(8) -0.013(7)
C3 0.094(12) 0.016(6) 0.080(9) 0.012(6) -0.017(9) 0.001(6)
C4 0.043(7) 0.043(7) 0.040(6) 0.003(5) -0.002(6) 0.006(5)
C5 0.056(9) 0.048(8) 0.061(8) 0.009(6) -0.001(7) -0.012(6)
C6 0.069(10) 0.063(9) 0.065(9) 0.014(7) -0.032(8) -0.008(7)
C7 0.070(11) 0.089(12) 0.138(15) -0.001(10) -0.063(11) -0.002(9)
C8 0.044(8) 0.058(9) 0.049(7) -0.001(6) 0.013(6) 0.013(6)
C9 0.050(9) 0.089(11) 0.039(7) -0.005(7) 0.023(6) -0.002(7)
C10 0.062(9) 0.068(9) 0.045(7) -0.002(6) 0.023(7) -0.009(7)
C11 0.081(10) 0.049(7) 0.048(7) -0.002(6) 0.005(7) -0.014(7)
C12 0.040(7) 0.046(7) 0.045(7) -0.002(5) -0.001(6) 0.000(5)
C13 0.051(8) 0.043(7) 0.065(8) 0.000(6) 0.016(7) -0.008(6)
C14 0.057(10) 0.081(10) 0.056(8) -0.026(7) 0.018(7) -0.007(7)
C15 0.062(10) 0.118(12) 0.044(8) -0.016(7) 0.021(7) -0.011(8)
C16 0.026(7) 0.057(9) 0.041(6) 0.000(6) 0.004(5) -0.001(5)
C17 0.084(12) 0.068(9) 0.054(8) -0.001(7) -0.003(8) -0.006(8)
C18 0.037(7) 0.068(8) 0.043(7) 0.002(6) -0.002(6) -0.004(6)
C19 0.028(7) 0.053(8) 0.048(7) 0.001(6) 0.005(5) 0.004(5)
C20 0.079(13) 0.128(15) 0.073(11) 0.017(10) -0.012(10) -0.038(11)
C21 0.086(12) 0.080(10) 0.046(7) -0.013(7) 0.017(8) 0.009(8)
C22 0.073(12) 0.125(14) 0.072(10) -0.009(10) 0.007(9) 0.017(10)
C23 0.060(11) 0.163(18) 0.047(9) 0.034(10) 0.003(8) -0.011(11)
C24 0.047(11) 0.53(5) 0.038(9) 0.076(17) 0.008(8) -0.047(19)
C25 0.031(7) 0.031(7) 0.051(7) -0.004(5) 0.017(5) -0.001(5)
C26 0.069(10) 0.050(8) 0.054(8) 0.000(6) 0.014(7) 0.015(7)
C27 0.088(12) 0.043(8) 0.073(9) 0.001(6) 0.021(8) 0.013(7)
C28 0.080(11) 0.048(8) 0.053(8) -0.014(6) 0.012(7) 0.008(7)
C29 0.064(9) 0.048(8) 0.042(7) -0.005(5) 0.005(7) 0.007(6)
C30 0.046(8) 0.041(7) 0.050(7) -0.004(5) 0.004(6) -0.007(5)
C31 0.044(7) 0.033(7) 0.059(8) -0.010(5) 0.004(6) 0.002(5)
C32 0.122(15) 0.085(11) 0.062(9) -0.026(8) 0.001(10) 0.026(10)
C33 0.046(8) 0.048(8) 0.066(8) 0.010(6) 0.001(7) 0.000(6)
C34 0.073(10) 0.050(8) 0.056(8) 0.009(6) -0.003(7) -0.002(7)
C35 0.067(10) 0.055(8) 0.043(7) 0.016(6) -0.008(7) -0.017(6)
C36 0.041(7) 0.040(7) 0.048(7) 0.007(5) -0.004(6) 0.000(5)
C37 0.059(9) 0.053(8) 0.060(8) 0.004(6) -0.013(7) 0.008(7)
C38 0.079(11) 0.041(7) 0.064(8) -0.002(6) -0.002(8) -0.013(6)
C39 0.056(9) 0.042(8) 0.046(7) -0.005(5) -0.002(6) 0.008(6)
C40 0.075(12) 0.083(11) 0.122(14) 0.020(10) -0.046(11) -0.020(9)
C41 0.101(13) 0.047(8) 0.062(9) -0.006(6) 0.025(9) 0.005(7)
C42 0.096(13) 0.054(9) 0.033(7) 0.014(6) 0.016(7) 0.015(8)
C43 0.053(8) 0.040(7) 0.036(6) 0.006(5) 0.006(6) -0.005(6)
C44 0.063(9) 0.035(7) 0.052(7) -0.001(5) 0.018(6) -0.004(5)
C45 0.080(11) 0.053(8) 0.051(8) -0.006(6) 0.018(7) -0.025(7)
C46 0.058(9) 0.062(9) 0.045(7) 0.007(6) 0.021(7) -0.004(7)
C47 0.129(16) 0.079(10) 0.065(9) -0.018(8) 0.044(10) 0.007(10)
C48 0.053(9) 0.059(9) 0.033(6) 0.001(6) 0.022(6) -0.006(6)
C49 0.035(7) 0.040(7) 0.039(6) 0.002(5) 0.009(5) 0.005(5)
C50 0.041(8) 0.052(8) 0.061(8) 0.002(6) -0.017(6) 0.004(6)
C51 0.053(9) 0.065(8) 0.053(8) 0.011(6) -0.013(7) 0.014(7)
C52 0.060(10) 0.089(11) 0.062(9) -0.014(8) -0.018(8) 0.015(8)
C53 0.059(11) 0.087(11) 0.072(10) -0.017(9) -0.010(9) 0.004(9)
C54 0.046(9) 0.062(8) 0.052(8) -0.003(6) 0.003(7) 0.001(6)
C55 0.049(8) 0.059(9) 0.028(6) -0.002(5) 0.010(5) 0.019(6)
C56 0.065(12) 0.158(17) 0.114(14) -0.013(13) -0.051(11) 0.036(11)
C57 0.059(9) 0.081(10) 0.042(7) -0.010(7) 0.015(7) -0.012(7)
C58 0.064(10) 0.068(9) 0.056(8) 0.021(7) 0.002(7) -0.010(7)
C59 0.056(8) 0.033(6) 0.037(6) -0.001(4) 0.004(6) -0.013(5)
C60 0.045(7) 0.043(7) 0.022(5) -0.002(4) 0.008(5) 0.006(5)
C61 0.097(12) 0.042(7) 0.048(7) -0.011(6) 0.010(7) -0.026(7)
C62 0.142(17) 0.062(9) 0.047(8) -0.015(7) 0.018(10) -0.011(9)
C63 0.098(14) 0.104(13) 0.051(8) -0.010(8) 0.013(9) -0.009(10)
C64 0.028(7) 0.039(7) 0.054(7) 0.014(5) 0.007(5) 0.004(5)
C65 0.047(9) 0.087(11) 0.039(7) -0.011(6) -0.009(6) 0.025(7)
C66 0.064(9) 0.048(7) 0.053(7) -0.006(6) 0.000(7) 0.024(6)
C67 0.039(7) 0.038(7) 0.041(6) -0.001(5) -0.002(5) 0.002(5)
C68 0.059(10) 0.052(8) 0.065(9) -0.004(6) 0.001(8) 0.002(7)
C69 0.036(7) 0.053(8) 0.042(6) -0.012(5) -0.005(5) 0.008(5)
C70 0.045(9) 0.078(10) 0.055(8) -0.009(7) -0.008(7) 0.003(7)
C71 0.075(12) 0.120(13) 0.064(10) -0.011(9) -0.014(9) 0.028(10)
C72 0.053(8) 0.034(7) 0.043(7) 0.002(5) 0.006(6) 0.000(6)
C73 0.056(8) 0.072(9) 0.028(6) -0.002(6) -0.007(6) -0.017(6)
C74 0.043(8) 0.047(7) 0.040(7) 0.007(5) 0.001(6) -0.006(5)
C75 0.044(8) 0.057(9) 0.047(7) -0.006(6) 0.006(6) 0.019(6)
C76 0.080(12) 0.025(6) 0.063(9) 0.008(5) 0.006(8) 0.004(6)
C77 0.056(10) 0.042(8) 0.083(11) -0.017(7) 0.025(9) -0.015(7)
C78 0.053(9) 0.042(8) 0.059(8) -0.005(6) 0.020(7) 0.006(6)
C79 0.045(8) 0.042(7) 0.036(6) -0.005(5) 0.006(6) 0.007(5)
C80 0.057(9) 0.054(8) 0.070(9) 0.003(7) -0.014(8) -0.019(7)
C81 0.047(9) 0.064(9) 0.043(7) -0.006(6) 0.000(6) 0.009(7)
C82 0.054(10) 0.103(12) 0.052(8) -0.015(8) 0.017(8) 0.007(9)
C83 0.051(10) 0.103(13) 0.058(9) 0.020(8) 0.004(8) 0.008(9)
C84 0.056(10) 0.058(8) 0.049(8) 0.003(6) 0.029(7) 0.005(7)
C85 0.051(10) 0.118(14) 0.052(9) -0.021(8) 0.016(8) -0.020(9)
C86 0.031(7) 0.048(8) 0.044(7) -0.002(5) 0.001(5) 0.014(5)
C87 0.087(14) 0.042(8) 0.076(11) 0.029(7) 0.016(10) 0.004(7)
C88 0.070(10) 0.054(8) 0.035(6) 0.001(5) 0.004(7) 0.028(7)
C89 0.035(8) 0.082(10) 0.044(7) -0.001(7) -0.005(6) 0.006(7)
C90 0.027(7) 0.065(9) 0.047(7) 0.000(6) 0.007(6) 0.011(6)
C91 0.072(11) 0.057(9) 0.033(7) -0.008(6) 0.015(7) 0.013(7)
C92 0.042(8) 0.040(7) 0.042(6) -0.008(5) 0.001(6) 0.005(5)
C93 0.053(10) 0.098(12) 0.042(7) 0.013(7) -0.004(7) 0.043(8)
C94 0.041(8) 0.053(8) 0.055(7) -0.012(6) 0.002(6) -0.008(6)
C95 0.025(8) 0.070(10) 0.073(9) 0.014(7) 0.008(7) 0.006(6)
C96 0.050(8) 0.033(7) 0.065(8) -0.004(6) -0.002(7) -0.002(6)
C97 0.047(9) 0.063(9) 0.086(10) -0.004(8) 0.017(8) -0.008(7)
C98 0.030(7) 0.059(9) 0.094(11) -0.010(7) 0.016(8) -0.001(6)
C99 0.104(17) 0.40(4) 0.043(9) 0.064(15) -0.005(10) -0.12(2)
C100 0.048(10) 0.26(3) 0.032(8) 0.027(12) -0.008(7) -0.071(13)
C101 0.101(13) 0.100(11) 0.040(7) 0.017(7) -0.005(8) -0.021(9)
C103 0.070(11) 0.089(10) 0.059(9) 0.000(7) 0.020(8) -0.016(8)
C102 0.088(11) 0.073(9) 0.048(7) 0.006(6) -0.022(8) -0.025(8)
C104 0.087(13) 0.145(17) 0.041(8) 0.000(9) 0.019(8) -0.037(12)

loop_
_atom_type_symbol
_atom_type_description
_atom_type_scat_dispersion_real
_atom_type_scat_dispersion_imag
_atom_type_scat_source
C C 0.0033 0.0016 'International Tables Vol C Tables 4.2.6.8 and 6.1.1.4'
H H 0.0000 0.0000 'International Tables Vol C Tables 4.2.6.8 and 6.1.1.4'
N N 0.0061 0.0033 'International Tables Vol C Tables 4.2.6.8 and 6.1.1.4'
O O 0.0106 0.0060 'International Tables Vol C Tables 4.2.6.8 and 6.1.1.4'
Zn Zn 0.2839 1.4301 'International Tables Vol C Tables 4.2.6.8 and 6.1.1.4'
Nd Nd -0.1943 3.0179 'International Tables Vol C Tables 4.2.6.8 and 6.1.1.4'

loop_
_geom_angle_atom_site_label_1
_geom_angle_atom_site_label_2
_geom_angle_atom_site_label_3
_geom_angle
_geom_angle_site_symmetry_1
_geom_angle_site_symmetry_3
_geom_angle_publ_flag
O18 Nd1 O12 164.6(3) . . ?
O18 Nd1 O13 106.4(3) . . ?
O12 Nd1 O13 78.0(3) . . ?
O18 Nd1 O20 80.1(3) . . ?
O12 Nd1 O20 89.3(3) . . ?
O13 Nd1 O20 151.5(3) . . ?
O18 Nd1 O3 111.6(3) . . ?
O12 Nd1 O3 77.0(3) . . ?
O13 Nd1 O3 120.7(3) . . ?
O20 Nd1 O3 80.0(3) . . ?
O18 Nd1 O10 72.9(3) . . ?
O12 Nd1 O10 122.3(3) . . ?
O13 Nd1 O10 75.5(3) . . ?
O20 Nd1 O10 131.9(3) . . ?
O3 Nd1 O10 74.3(3) . . ?
O18 Nd1 O2 78.6(3) . . ?
O12 Nd1 O2 88.4(3) . . ?
O13 Nd1 O2 76.9(3) . . ?
O20 Nd1 O2 77.4(3) . . ?
O3 Nd1 O2 153.1(3) . . ?
O10 Nd1 O2 132.2(3) . . ?
O9 Nd2 O6 165.5(3) . . ?
O9 Nd2 O4 81.3(3) . . ?
O6 Nd2 O4 102.7(3) . . ?
O9 Nd2 O15 91.5(3) . . ?
O6 Nd2 O15 78.5(3) . . ?
O4 Nd2 O15 152.3(3) . . ?
O9 Nd2 O14 75.5(3) . . ?
O6 Nd2 O14 112.2(3) . . ?
O4 Nd2 O14 124.2(3) . . ?
O15 Nd2 O14 78.9(3) . . ?
O9 Nd2 O11 122.4(3) . . ?
O6 Nd2 O11 72.0(3) . . ?
O4 Nd2 O11 76.2(3) . . ?
O15 Nd2 O11 128.8(3) . . ?
O14 Nd2 O11 75.1(3) . . ?
O9 Nd2 O8 84.4(3) . . ?
O6 Nd2 O8 83.1(3) . . ?
O4 Nd2 O8 75.9(3) . . ?
O15 Nd2 O8 76.8(3) . . ?
O14 Nd2 O8 147.9(3) . . ?
O11 Nd2 O8 137.0(3) . . ?
O7 Zn1 O16 94.9(4) . . ?
O7 Zn1 O5 156.0(3) . . ?
O16 Zn1 O5 92.7(4) . . ?
O7 Zn1 N1 106.1(3) . . ?
O16 Zn1 N1 94.8(4) . . ?
O5 Zn1 N1 95.9(3) . . ?
O7 Zn1 N2 88.7(4) . . ?
O16 Zn1 N2 171.5(3) . . ?
O5 Zn1 N2 87.0(4) . . ?
N1 Zn1 N2 76.8(4) . . ?
O17 Zn2 O19 92.8(4) . . ?
O17 Zn2 O1 157.9(4) . . ?
O19 Zn2 O1 95.2(4) . . ?
O17 Zn2 N3 93.2(3) . . ?
O19 Zn2 N3 94.3(3) . . ?
O1 Zn2 N3 106.6(4) . . ?
O17 Zn2 N4 87.2(4) . . ?
O19 Zn2 N4 172.0(3) . . ?
O1 Zn2 N4 87.7(4) . . ?
N3 Zn2 N4 77.7(4) . . ?
C75 N1 C79 118.8(10) . . ?
C75 N1 Zn1 125.2(9) . . ?
C79 N1 Zn1 115.7(7) . . ?
C84 N2 C86 120.2(13) . . ?
C84 N2 Zn1 127.8(10) . . ?
C86 N2 Zn1 111.9(7) . . ?
C96 N3 C92 118.4(10) . . ?
C96 N3 Zn2 127.0(9) . . ?
C92 N3 Zn2 114.3(7) . . ?
C88 N4 C91 113.7(13) . . ?
C88 N4 Zn2 131.9(10) . . ?
C91 N4 Zn2 114.1(9) . . ?
C74 O1 Zn2 103.6(7) . . ?
C74 O2 Nd1 146.0(8) . . ?
C8 O3 Nd1 135.5(9) . . ?
C8 O4 Nd2 149.1(9) . . ?
C16 O5 Zn1 122.0(7) . . ?
C16 O6 Nd2 161.6(8) . . ?
C19 O7 Zn1 117.3(8) . . ?
C19 O8 Nd2 146.3(8) . . ?
C31 O9 Nd2 159.5(8) . . ?
C31 O10 Nd1 128.6(7) . . ?
C48 O11 Nd2 129.4(7) . . ?
C48 O12 Nd1 158.4(9) . . ?
C39 O13 Nd1 155.4(10) . . ?
C39 O14 Nd2 134.3(8) . . ?
C55 O15 Nd2 155.5(9) . . ?
C55 O16 Zn1 127.8(8) . . ?
C64 O17 Zn2 126.0(7) . . ?
C64 O18 Nd1 160.0(8) . . ?
C72 O19 Zn2 130.2(8) . . ?
C72 O20 Nd1 150.8(8) . . ?
C6 C1 C2 119.7(14) . . ?
C6 C1 C7 119.5(13) . . ?
C2 C1 C7 120.8(13) . . ?
C3 C2 C1 121.0(13) . . ?
C2 C3 C4 120.4(11) . . ?
C5 C4 C3 115.5(12) . . ?
C5 C4 C8 123.3(11) . . ?
C3 C4 C8 121.0(11) . . ?
C6 C5 C4 122.0(12) . . ?
C1 C6 C5 121.3(13) . . ?
O3 C8 O4 125.7(14) . . ?
O3 C8 C4 116.4(11) . . ?
O4 C8 C4 117.9(12) . . ?
C14 C9 C10 117.6(11) . . ?
C14 C9 C15 120.2(13) . . ?
C10 C9 C15 122.2(12) . . ?
C11 C10 C9 120.6(12) . . ?
C10 C11 C12 122.0(12) . . ?
C11 C12 C13 119.2(11) . . ?
C11 C12 C16 122.5(11) . . ?
C13 C12 C16 118.2(11) . . ?
C12 C13 C14 118.0(12) . . ?
C9 C14 C13 122.4(13) . . ?
O6 C16 O5 123.4(10) . . ?
O6 C16 C12 120.9(11) . . ?
O5 C16 C12 115.7(10) . . ?
C18 C17 C20 126.8(15) . . ?
C21 C18 C17 117.3(12) . . ?
C21 C18 C19 120.8(12) . . ?
C17 C18 C19 121.8(12) . . ?
O8 C19 O7 121.3(11) . . ?
O8 C19 C18 123.4(12) . . ?
O7 C19 C18 115.3(11) . . ?
C17 C20 C23 114.7(15) . . ?
C18 C21 C22 119.8(14) . . ?
C23 C22 C21 122.2(16) . . ?
C22 C23 C20 119.0(14) . . ?
C22 C23 C24 110(2) . . ?
C20 C23 C24 130.4(18) . . ?
C26 C25 C30 121.5(11) . . ?
C26 C25 C31 115.8(10) . . ?
C30 C25 C31 122.6(10) . . ?
C25 C26 C27 117.4(12) . . ?
C26 C27 C28 121.1(12) . . ?
C29 C28 C27 118.9(11) . . ?
C29 C28 C32 124.3(12) . . ?
C27 C28 C32 116.8(12) . . ?
C30 C29 C28 120.9(12) . . ?
C29 C30 C25 119.7(11) . . ?
O9 C31 O10 125.1(11) . . ?
O9 C31 C25 119.4(10) . . ?
O10 C31 C25 115.5(10) . . ?
C34 C33 C38 114.3(13) . . ?
C34 C33 C40 121.6(12) . . ?
C38 C33 C40 124.1(12) . . ?
C33 C34 C35 123.1(12) . . ?
C36 C35 C34 120.1(12) . . ?
C37 C36 C35 118.8(12) . . ?
C37 C36 C39 119.9(11) . . ?
C35 C36 C39 121.2(11) . . ?
C36 C37 C38 118.9(12) . . ?
C37 C38 C33 124.6(12) . . ?
O14 C39 O13 123.3(13) . . ?
O14 C39 C36 118.8(11) . . ?
O13 C39 C36 117.8(12) . . ?
C46 C41 C42 123.1(13) . . ?
C41 C42 C43 121.7(11) . . ?
C44 C43 C42 115.5(10) . . ?
C44 C43 C48 122.0(11) . . ?
C42 C43 C48 122.4(10) . . ?
C43 C44 C45 122.8(11) . . ?
C46 C45 C44 120.4(11) . . ?
C41 C46 C45 116.5(12) . . ?
C41 C46 C47 122.6(13) . . ?
C45 C46 C47 120.9(11) . . ?
O11 C48 O12 124.8(11) . . ?
O11 C48 C43 121.0(10) . . ?
O12 C48 C43 114.2(11) . . ?
C54 C49 C50 120.0(12) . . ?
C54 C49 C55 120.9(12) . . ?
C50 C49 C55 119.0(11) . . ?
C51 C50 C49 119.1(12) . . ?
C50 C51 C52 124.3(13) . . ?
C51 C52 C53 114.7(14) . . ?
C51 C52 C56 123.9(16) . . ?
C53 C52 C56 121.4(16) . . ?
C52 C53 C54 121.8(15) . . ?
C49 C54 C53 120.1(14) . . ?
O15 C55 O16 123.3(12) . . ?
O15 C55 C49 117.6(12) . . ?
O16 C55 C49 119.1(11) . . ?
C58 C57 C62 116.3(12) . . ?
C58 C57 C63 119.4(13) . . ?
C62 C57 C63 124.2(13) . . ?
C57 C58 C59 122.7(11) . . ?
C60 C59 C58 119.5(10) . . ?
C59 C60 C61 118.5(10) . . ?
C59 C60 C64 120.7(10) . . ?
C61 C60 C64 120.8(10) . . ?
C62 C61 C60 119.9(12) . . ?
C61 C62 C57 123.0(13) . . ?
O17 C64 O18 123.6(11) . . ?
O17 C64 C60 117.3(10) . . ?
O18 C64 C60 119.0(11) . . ?
C70 C65 C66 119.2(12) . . ?
C70 C65 C71 121.8(14) . . ?
C66 C65 C71 119.0(13) . . ?
C67 C66 C65 120.5(12) . . ?
C66 C67 C69 120.7(12) . . ?
C70 C68 C69 121.2(13) . . ?
C67 C69 C68 117.3(11) . . ?
C67 C69 C72 121.7(11) . . ?
C68 C69 C72 120.9(11) . . ?
C68 C70 C65 121.1(14) . . ?
O19 C72 O20 125.9(12) . . ?
O19 C72 C69 114.2(11) . . ?
O20 C72 C69 119.9(11) . . ?
C102 C73 C103 120.5(11) . . ?
C102 C73 C74 117.9(11) . . ?
C103 C73 C74 121.5(12) . . ?
O2 C74 O1 121.7(11) . . ?
O2 C74 C73 121.0(11) . . ?
O1 C74 C73 117.3(11) . . ?
N1 C75 C76 121.5(13) . . ?
C77 C76 C75 117.9(13) . . ?
C78 C77 C76 121.0(12) . . ?
C80 C78 C79 121.2(13) . . ?
C80 C78 C77 121.5(13) . . ?
C79 C78 C77 117.3(13) . . ?
C78 C79 N1 123.4(11) . . ?
C78 C79 C86 119.8(12) . . ?
N1 C79 C86 116.8(10) . . ?
C85 C80 C78 121.1(14) . . ?
C86 C81 C82 117.3(13) . . ?
C86 C81 C85 121.4(13) . . ?
C82 C81 C85 121.3(15) . . ?
C83 C82 C81 117.6(16) . . ?
C84 C83 C82 120.5(15) . . ?
N2 C84 C83 120.7(14) . . ?
C80 C85 C81 118.4(15) . . ?
N2 C86 C81 123.5(11) . . ?
N2 C86 C79 118.3(12) . . ?
C81 C86 C79 118.2(12) . . ?
C95 C87 C94 120.2(13) . . ?
N4 C88 C93 124.2(14) . . ?
C93 C89 C90 120.6(14) . . ?
C89 C90 C91 117.5(12) . . ?
C89 C90 C98 125.6(14) . . ?
C91 C90 C98 116.9(12) . . ?
C90 C91 N4 124.3(12) . . ?
C90 C91 C92 122.0(12) . . ?
N4 C91 C92 113.7(13) . . ?
N3 C92 C94 122.6(11) . . ?
N3 C92 C91 119.8(11) . . ?
C94 C92 C91 117.5(12) . . ?
C89 C93 C88 119.7(12) . . ?
C92 C94 C87 114.5(13) . . ?
C92 C94 C97 117.6(12) . . ?
C87 C94 C97 127.9(13) . . ?
C96 C95 C87 119.4(13) . . ?
N3 C96 C95 124.8(13) . . ?
C98 C97 C94 121.2(14) . . ?
C97 C98 C90 124.6(14) . . ?
C101 C100 C104 123.7(13) . . ?
C101 C100 C99 113(2) . . ?
C104 C100 C99 122.9(19) . . ?
C100 C101 C102 116.5(15) . . ?
C104 C103 C73 123.4(15) . . ?
C73 C102 C101 121.5(13) . . ?
C103 C104 C100 114.2(15) . . ?

loop_
_geom_bond_atom_site_label_1
_geom_bond_atom_site_label_2
_geom_bond_distance
_geom_bond_site_symmetry_2
_geom_bond_publ_flag
Nd1 O18 2.350(8) . ?
Nd1 O12 2.353(8) . ?
Nd1 O13 2.359(8) . ?
Nd1 O20 2.372(8) . ?
Nd1 O3 2.415(9) . ?
Nd1 O10 2.437(8) . ?
Nd1 O2 2.460(8) . ?
Nd2 O9 2.311(7) . ?
Nd2 O6 2.369(8) . ?
Nd2 O4 2.373(9) . ?
Nd2 O15 2.388(9) . ?
Nd2 O14 2.414(9) . ?
Nd2 O11 2.430(8) . ?
Nd2 O8 2.466(9) . ?
Zn1 O7 1.996(8) . ?
Zn1 O16 1.998(9) . ?
Zn1 O5 2.013(8) . ?
Zn1 N1 2.079(9) . ?
Zn1 N2 2.241(11) . ?
Zn2 O17 2.009(8) . ?
Zn2 O19 2.035(9) . ?
Zn2 O1 2.063(9) . ?
Zn2 N3 2.141(9) . ?
Zn2 N4 2.173(12) . ?
N1 C75 1.335(14) . ?
N1 C79 1.382(15) . ?
N2 C84 1.289(16) . ?
N2 C86 1.321(14) . ?
N3 C96 1.306(14) . ?
N3 C92 1.344(14) . ?
N4 C88 1.333(15) . ?
N4 C91 1.411(17) . ?
O1 C74 1.266(13) . ?
O2 C74 1.246(13) . ?
O3 C8 1.242(15) . ?
O4 C8 1.254(14) . ?
O5 C16 1.262(13) . ?
O6 C16 1.248(13) . ?
O7 C19 1.268(13) . ?
O8 C19 1.253(14) . ?
O9 C31 1.254(13) . ?
O10 C31 1.255(12) . ?
O11 C48 1.239(14) . ?
O12 C48 1.261(13) . ?
O13 C39 1.261(14) . ?
O14 C39 1.255(14) . ?
O15 C55 1.254(13) . ?
O16 C55 1.283(15) . ?
O17 C64 1.225(12) . ?
O18 C64 1.233(13) . ?
O19 C72 1.223(14) . ?
O20 C72 1.263(13) . ?
C1 C6 1.341(18) . ?
C1 C2 1.367(18) . ?
C1 C7 1.474(19) . ?
C2 C3 1.355(18) . ?
C3 C4 1.431(17) . ?
C4 C5 1.394(16) . ?
C4 C8 1.519(17) . ?
C5 C6 1.346(17) . ?
C9 C14 1.375(18) . ?
C9 C10 1.379(17) . ?
C9 C15 1.535(16) . ?
C10 C11 1.357(15) . ?
C11 C12 1.366(16) . ?
C12 C13 1.382(16) . ?
C12 C16 1.503(15) . ?
C13 C14 1.399(17) . ?
C17 C18 1.384(17) . ?
C17 C20 1.40(2) . ?
C18 C21 1.346(16) . ?
C18 C19 1.440(16) . ?
C20 C23 1.44(2) . ?
C21 C22 1.438(19) . ?
C22 C23 1.38(2) . ?
C23 C24 1.62(2) . ?
C25 C26 1.376(16) . ?
C25 C30 1.410(15) . ?
C25 C31 1.536(15) . ?
C26 C27 1.403(17) . ?
C27 C28 1.410(18) . ?
C28 C29 1.379(16) . ?
C28 C32 1.527(17) . ?
C29 C30 1.356(16) . ?
C33 C34 1.370(17) . ?
C33 C38 1.391(17) . ?
C33 C40 1.482(19) . ?
C34 C35 1.403(18) . ?
C35 C36 1.377(16) . ?
C36 C37 1.376(17) . ?
C36 C39 1.469(17) . ?
C37 C38 1.387(18) . ?
C41 C46 1.358(17) . ?
C41 C42 1.369(17) . ?
C42 C43 1.393(17) . ?
C43 C44 1.368(14) . ?
C43 C48 1.463(15) . ?
C44 C45 1.398(16) . ?
C45 C46 1.390(17) . ?
C46 C47 1.541(17) . ?
C49 C54 1.309(17) . ?
C49 C50 1.396(15) . ?
C49 C55 1.501(17) . ?
C50 C51 1.354(16) . ?
C51 C52 1.362(19) . ?
C52 C53 1.40(2) . ?
C52 C56 1.494(19) . ?
C53 C54 1.41(2) . ?
C57 C58 1.353(17) . ?
C57 C62 1.373(19) . ?
C57 C63 1.470(17) . ?
C58 C59 1.414(16) . ?
C59 C60 1.355(14) . ?
C60 C61 1.395(15) . ?
C60 C64 1.508(14) . ?
C61 C62 1.368(18) . ?
C65 C70 1.359(19) . ?
C65 C66 1.43(2) . ?
C65 C71 1.526(19) . ?
C66 C67 1.372(16) . ?
C67 C69 1.383(15) . ?
C68 C70 1.347(18) . ?
C68 C69 1.452(18) . ?
C69 C72 1.496(17) . ?
C73 C102 1.394(17) . ?
C73 C103 1.415(17) . ?
C73 C74 1.488(15) . ?
C75 C76 1.423(17) . ?
C76 C77 1.40(2) . ?
C77 C78 1.40(2) . ?
C78 C80 1.370(18) . ?
C78 C79 1.374(16) . ?
C79 C86 1.434(16) . ?
C80 C85 1.36(2) . ?
C81 C86 1.353(18) . ?
C81 C82 1.394(19) . ?
C81 C85 1.447(19) . ?
C82 C83 1.37(2) . ?
C83 C84 1.37(2) . ?
C87 C95 1.34(2) . ?
C87 C94 1.449(19) . ?
C88 C93 1.394(19) . ?
C89 C93 1.346(19) . ?
C89 C90 1.361(17) . ?
C90 C91 1.385(18) . ?
C90 C98 1.391(17) . ?
C91 C92 1.467(17) . ?
C92 C94 1.406(16) . ?
C94 C97 1.462(18) . ?
C95 C96 1.334(16) . ?
C97 C98 1.302(19) . ?
C99 C100 1.63(2) . ?
C100 C101 1.38(3) . ?
C100 C104 1.53(3) . ?
C101 C102 1.420(17) . ?
C103 C104 1.347(19) . ?
